data_7001327
loop_
_publ_author_name
'Agapiou, Kyriacos'
'Mej\'ia, Michelle L.'
'Yang, Xiaoping'
'Holliday, Bradley J.'

_publ_section_title
;
 Multinuclear Cd2, Cd3 and 1-D framework structures of Cd(II) Schiff
 base complexes
;
_journal_issue 21
_journal_name_full 'Dalton Transactions'
_journal_page_first 4154
_journal_page_last 4159
_journal_paper_doi 10.1039/b816059g
_journal_year 2009
_chemical_formula_moiety 'C46 H40 Br4 Cd2 N4 O10, 2(H2 O)'
_chemical_formula_sum 'C46 H44 Br4 Cd2 N4 O12'
_chemical_formula_weight 1389.29
_chemical_name_systematic
;
?
;
_space_group_IT_number 2
_symmetry_cell_setting triclinic
_symmetry_space_group_name_Hall '-P 1'
_symmetry_space_group_name_H-M 'P -1'
_atom_sites_solution_hydrogens geom
_atom_sites_solution_primary direct
_atom_sites_solution_secondary difmap
_audit_creation_method SHELXL-97
_cell_angle_alpha 70.93(3)
_cell_angle_beta 71.84(2)
_cell_angle_gamma 71.28(3)
_cell_formula_units_Z 1
_cell_length_a 9.6620(19)
_cell_length_b 11.470(2)
_cell_length_c 12.405(3)
_cell_measurement_reflns_used 4138
_cell_measurement_temperature 153(2)
_cell_measurement_theta_max 27.48
_cell_measurement_theta_min 2.91
_cell_volume 1197.3(5)
_computing_cell_refinement 'Collect software, Nonius B.V. 1998'
_computing_data_collection 'Collect software, Nonius B.V. 1998'
_computing_data_reduction
;
DENZO and Scalepack (Otwinoski and Minor, 1997)
;
_computing_molecular_graphics 'XL SHELXTL/PC, Siemens Analytical'
_computing_structure_refinement 'XL SHELXTL/PC, Siemens Analytical'
_computing_structure_solution
;

SIR97 - Altomare A., Burla M.C., Camalli M., Cascarano G.L., Giacovazzo C.,
Guagliardi A., Moliterni A.G.G., Polidori G.,Spagna R.
;
_diffrn_ambient_temperature 153(2)
_diffrn_measured_fraction_theta_full 0.997
_diffrn_measured_fraction_theta_max 0.997
_diffrn_measurement_device_type CCD
_diffrn_measurement_method \w-scans
_diffrn_radiation_monochromator graphite
_diffrn_radiation_source 'fine-focus sealed tube'
_diffrn_radiation_type MoK\a
_diffrn_radiation_wavelength 0.71073
_diffrn_reflns_av_R_equivalents 0.0278
_diffrn_reflns_av_sigmaI/netI 0.0522
_diffrn_reflns_limit_h_max 11
_diffrn_reflns_limit_h_min -11
_diffrn_reflns_limit_k_max 13
_diffrn_reflns_limit_k_min -12
_diffrn_reflns_limit_l_max 14
_diffrn_reflns_limit_l_min -12
_diffrn_reflns_number 6590
_diffrn_reflns_theta_full 25.00
_diffrn_reflns_theta_max 25.00
_diffrn_reflns_theta_min 2.95
_exptl_absorpt_coefficient_mu 4.292
_exptl_absorpt_correction_T_max 0.6269
_exptl_absorpt_correction_T_min 0.5468
_exptl_absorpt_correction_type gaussian
_exptl_absorpt_process_details
;
Absorption correction given as Gaussian
;
_exptl_crystal_colour Yellow
_exptl_crystal_density_diffrn 1.921
_exptl_crystal_density_method 'not measured'
_exptl_crystal_description Block
_exptl_crystal_F_000 676
_exptl_crystal_size_max 0.16
_exptl_crystal_size_mid 0.15
_exptl_crystal_size_min 0.12
_refine_diff_density_max 2.212
_refine_diff_density_min -1.638
_refine_diff_density_rms 0.148
_refine_ls_extinction_coef 0.0092(3)
_refine_ls_extinction_method SHELXL
_refine_ls_goodness_of_fit_ref 1.025
_refine_ls_hydrogen_treatment constr
_refine_ls_matrix_type full
_refine_ls_number_parameters 306
_refine_ls_number_reflns 4208
_refine_ls_number_restraints 0
_refine_ls_restrained_S_all 1.028
_refine_ls_R_factor_all 0.0606
_refine_ls_R_factor_gt 0.0468
_refine_ls_shift/su_max 0.000
_refine_ls_shift/su_mean 0.000
_refine_ls_structure_factor_coef Fsqd
_refine_ls_weighting_details 'calc w=1/[\s^2^(Fo^2^)+(0.0638P)^2^+1.2517P] where P=(Fo^2^+2Fc^2^)/3'
_refine_ls_weighting_scheme calc
_refine_ls_wR_factor_gt 0.1168
_refine_ls_wR_factor_ref 0.1257
_reflns_number_gt 3468
_reflns_number_total 4208
_reflns_threshold_expression >2sigma(I)
_cod_data_source_file b816059g.txt
_cod_data_source_block complex-3
_cod_depositor_comments
;
The following automatic conversions were performed:
'_symmetry_cell_setting' value 'Triclinic' changed to 'triclinic'
according to '/home/saulius/struct/CIF-dictionaries/cif_core.dic'
dictionary named 'cif_core.dic' version 2.4.1 from
2010-06-29.

'_exptl_absorpt_correction_type' value 'Gaussian' changed to
'gaussian' according to
'/home/saulius/struct/CIF-dictionaries/cif_core.dic' dictionary named
'cif_core.dic' version 2.4.1 from 2010-06-29.

Automatic conversion script
Id: cif_fix_enum 1527 2010-12-29 10:47:43Z saulius 
;
_cod_original_sg_symbol_H-M P-1
_cod_database_code 7001327

loop_
_symmetry_equiv_pos_as_xyz
'x, y, z'
'-x, -y, -z'

loop_
_atom_site_label
_atom_site_type_symbol
_atom_site_fract_x
_atom_site_fract_y
_atom_site_fract_z
_atom_site_U_iso_or_equiv
_atom_site_adp_type
_atom_site_occupancy
_atom_site_symmetry_multiplicity
_atom_site_calc_flag
_atom_site_refinement_flags
_atom_site_disorder_assembly
_atom_site_disorder_group
Cd1 Cd 0.31027(4) 0.58077(4) 0.52252(4) 0.02134(16) Uani 1 1 d U . .
Br1 Br 0.73878(11) 0.83684(10) -0.11468(9) 0.0983(5) Uani 1 1 d U . .
Br2 Br -0.16831(8) 0.18821(7) 0.99169(6) 0.0413(2) Uani 1 1 d U . .
N1 N 0.2326(5) 0.7510(5) 0.3702(4) 0.0229(11) Uani 1 1 d U . .
N2 N 0.0510(5) 0.6290(5) 0.5545(4) 0.0220(11) Uani 1 1 d U . .
O1 O 0.7698(4) 0.4471(4) 0.2547(4) 0.0254(9) Uani 1 1 d U . .
O2 O 0.5076(4) 0.5431(4) 0.3727(4) 0.0239(9) Uani 1 1 d U . .
O3 O 0.2709(4) 0.3856(4) 0.5552(4) 0.0269(10) Uani 1 1 d U . .
O4 O 0.3496(5) 0.1539(4) 0.6795(4) 0.0320(11) Uani 1 1 d U . .
C1 C 0.9063(6) 0.3843(6) 0.1879(6) 0.0277(14) Uani 1 1 d U . .
H1A H 0.9482 0.3047 0.2369 0.042 Uiso 1 1 calc R . .
H1B H 0.9764 0.4370 0.1585 0.042 Uiso 1 1 calc R . .
H1C H 0.8858 0.3691 0.1234 0.042 Uiso 1 1 calc R . .
C2 C 0.6935(6) 0.5637(6) 0.1984(5) 0.0249(13) Uani 1 1 d U . .
C3 C 0.7492(7) 0.6289(7) 0.0878(6) 0.0362(17) Uani 1 1 d U . .
H3A H 0.8443 0.5961 0.0459 0.043 Uiso 1 1 calc R . .
C4 C 0.6609(8) 0.7458(7) 0.0384(6) 0.0424(19) Uani 1 1 d U . .
C5 C 0.5187(7) 0.7923(7) 0.0984(6) 0.0380(17) Uani 1 1 d U . .
H5A H 0.4602 0.8685 0.0629 0.046 Uiso 1 1 calc R . .
C6 C 0.4602(6) 0.7267(6) 0.2123(5) 0.0239(13) Uani 1 1 d U . .
C7 C 0.5483(6) 0.6108(6) 0.2667(5) 0.0231(13) Uani 1 1 d U . .
C8 C 0.3074(6) 0.7859(6) 0.2648(5) 0.0246(13) Uani 1 1 d U . .
H8A H 0.2580 0.8573 0.2164 0.030 Uiso 1 1 calc R . .
C9 C 0.0835(6) 0.8215(6) 0.4067(5) 0.0235(13) Uani 1 1 d U . .
C10 C 0.0299(7) 0.9507(6) 0.3564(6) 0.0294(14) Uani 1 1 d U . .
H10A H 0.0925 0.9947 0.2943 0.035 Uiso 1 1 calc R . .
C11 C -0.1161(7) 1.0133(6) 0.3989(6) 0.0311(15) Uani 1 1 d U . .
H11A H -0.1514 1.0988 0.3640 0.037 Uiso 1 1 calc R . .
C12 C -0.2096(7) 0.9504(6) 0.4921(6) 0.0315(15) Uani 1 1 d U . .
H12A H -0.3075 0.9935 0.5198 0.038 Uiso 1 1 calc R . .
C13 C -0.1585(6) 0.8235(6) 0.5445(6) 0.0261(14) Uani 1 1 d U . .
H13A H -0.2219 0.7818 0.6080 0.031 Uiso 1 1 calc R . .
C14 C -0.0129(6) 0.7574(6) 0.5029(5) 0.0230(13) Uani 1 1 d U . .
C15 C -0.0323(6) 0.5516(6) 0.6193(5) 0.0232(13) Uani 1 1 d U . .
H15A H -0.1355 0.5819 0.6269 0.028 Uiso 1 1 calc R . .
C16 C 0.0227(6) 0.4218(6) 0.6808(5) 0.0243(13) Uani 1 1 d U . .
C17 C -0.0792(7) 0.3708(6) 0.7809(6) 0.0270(14) Uani 1 1 d U . .
H17A H -0.1772 0.4185 0.8004 0.032 Uiso 1 1 calc R . .
C18 C -0.0350(7) 0.2515(6) 0.8496(6) 0.0301(15) Uani 1 1 d U . .
C19 C 0.1092(7) 0.1732(6) 0.8190(6) 0.0295(14) Uani 1 1 d U . .
H19A H 0.1377 0.0917 0.8656 0.035 Uiso 1 1 calc R . .
C20 C 0.2067(7) 0.2204(6) 0.7188(6) 0.0278(14) Uani 1 1 d U . .
C21 C 0.1709(6) 0.3480(6) 0.6455(5) 0.0223(13) Uani 1 1 d U . .
C22 C 0.3952(8) 0.0285(6) 0.7492(7) 0.0398(17) Uani 1 1 d U . .
H22A H 0.4967 -0.0094 0.7145 0.060 Uiso 1 1 calc R . .
H22B H 0.3302 -0.0217 0.7533 0.060 Uiso 1 1 calc R . .
H22C H 0.3893 0.0321 0.8268 0.060 Uiso 1 1 calc R . .
O5 O 0.4285(5) 0.7366(4) 0.5287(4) 0.0314(10) Uani 1 1 d U . .
H5B H 0.5048 0.7318 0.4759 0.038 Uiso 1 1 calc R . .
C23 C 0.4642(8) 0.7360(7) 0.6313(7) 0.0400(17) Uani 1 1 d U . .
H23A H 0.5102 0.8046 0.6147 0.060 Uiso 1 1 calc R . .
H23B H 0.5326 0.6566 0.6569 0.060 Uiso 1 1 calc R . .
H23C H 0.3741 0.7463 0.6919 0.060 Uiso 1 1 calc R . .
O1W O 0.4039(8) 0.3729(7) 0.1198(7) 0.0177(16) Uiso 0.50 1 d P . .
O1W' O 0.4945(8) 0.4532(7) 0.0905(6) 0.0149(15) Uiso 0.50 1 d P . .

loop_
_atom_site_aniso_label
_atom_site_aniso_U_11
_atom_site_aniso_U_22
_atom_site_aniso_U_33
_atom_site_aniso_U_23
_atom_site_aniso_U_13
_atom_site_aniso_U_12
Cd1 0.0140(2) 0.0169(2) 0.0231(3) 0.00193(18) -0.00044(16) -0.00135(16)
Br1 0.0536(6) 0.0718(7) 0.0563(6) 0.0424(5) 0.0331(5) 0.0296(5)
Br2 0.0425(4) 0.0335(4) 0.0345(4) 0.0023(3) 0.0068(3) -0.0178(3)
N1 0.016(2) 0.018(3) 0.026(3) -0.001(2) 0.000(2) -0.0017(19)
N2 0.015(2) 0.017(2) 0.024(3) 0.001(2) -0.0017(19) 0.0000(19)
O1 0.018(2) 0.021(2) 0.025(2) -0.0006(17) 0.0002(17) 0.0016(16)
O2 0.0166(19) 0.019(2) 0.025(2) 0.0019(17) -0.0002(16) -0.0015(16)
O3 0.020(2) 0.021(2) 0.030(2) -0.0013(18) 0.0017(18) -0.0053(17)
O4 0.028(2) 0.019(2) 0.038(3) -0.0008(19) -0.0040(19) -0.0004(18)
C1 0.020(3) 0.025(3) 0.026(3) -0.003(3) 0.001(2) 0.000(2)
C2 0.020(3) 0.021(3) 0.026(3) -0.005(3) -0.002(2) 0.001(2)
C3 0.021(3) 0.034(4) 0.033(4) -0.001(3) 0.004(3) 0.002(3)
C4 0.029(3) 0.036(4) 0.029(4) 0.012(3) 0.009(3) -0.001(3)
C5 0.028(3) 0.031(4) 0.031(4) 0.008(3) 0.000(3) 0.002(3)
C6 0.017(3) 0.021(3) 0.025(3) 0.002(3) -0.002(2) -0.004(2)
C7 0.019(3) 0.021(3) 0.023(3) 0.000(2) -0.003(2) -0.006(2)
C8 0.019(3) 0.020(3) 0.026(3) 0.000(2) -0.003(2) -0.002(2)
C9 0.016(3) 0.021(3) 0.025(3) -0.003(2) -0.001(2) 0.000(2)
C10 0.024(3) 0.021(3) 0.035(4) -0.001(3) -0.001(3) -0.008(2)
C11 0.024(3) 0.019(3) 0.037(4) 0.001(3) -0.004(3) 0.001(2)
C12 0.020(3) 0.028(3) 0.038(4) -0.006(3) -0.003(3) 0.001(2)
C13 0.015(3) 0.024(3) 0.031(3) -0.003(3) 0.000(2) -0.003(2)
C14 0.019(3) 0.018(3) 0.026(3) 0.000(2) -0.007(2) -0.001(2)
C15 0.016(3) 0.025(3) 0.024(3) -0.003(3) -0.003(2) -0.004(2)
C16 0.021(3) 0.021(3) 0.026(3) 0.001(2) -0.004(2) -0.007(2)
C17 0.019(3) 0.027(3) 0.030(3) -0.002(3) -0.001(2) -0.008(2)
C18 0.029(3) 0.024(3) 0.029(3) 0.000(3) 0.002(3) -0.011(3)
C19 0.033(3) 0.019(3) 0.028(3) 0.004(3) -0.005(3) -0.007(3)
C20 0.025(3) 0.019(3) 0.036(4) -0.002(3) -0.011(3) -0.002(2)
C21 0.019(3) 0.022(3) 0.025(3) -0.005(2) -0.002(2) -0.008(2)
C22 0.040(4) 0.020(3) 0.043(4) 0.000(3) -0.008(3) 0.005(3)
O5 0.023(2) 0.026(2) 0.040(3) -0.008(2) -0.0023(19) -0.0042(18)
C23 0.031(3) 0.039(4) 0.048(4) -0.020(3) -0.002(3) -0.004(3)

loop_
_atom_type_symbol
_atom_type_description
_atom_type_scat_dispersion_real
_atom_type_scat_dispersion_imag
_atom_type_scat_source
C C 0.0033 0.0016 'International Tables Vol C Tables 4.2.6.8 and 6.1.1.4'
H H 0.0000 0.0000 'International Tables Vol C Tables 4.2.6.8 and 6.1.1.4'
N N 0.0061 0.0033 'International Tables Vol C Tables 4.2.6.8 and 6.1.1.4'
O O 0.0106 0.0060 'International Tables Vol C Tables 4.2.6.8 and 6.1.1.4'
Br Br -0.2901 2.4595 'International Tables Vol C Tables 4.2.6.8 and 6.1.1.4'
Cd Cd -0.8075 1.2024 'International Tables Vol C Tables 4.2.6.8 and 6.1.1.4'

loop_
_geom_angle_atom_site_label_1
_geom_angle_atom_site_label_2
_geom_angle_atom_site_label_3
_geom_angle
_geom_angle_site_symmetry_1
_geom_angle_site_symmetry_3
_geom_angle_publ_flag
O2 Cd1 O3 90.71(15) . . ?
O2 Cd1 N2 136.33(17) . . ?
O3 Cd1 N2 78.78(16) . . ?
O2 Cd1 O2 80.39(16) . 2_666 ?
O3 Cd1 O2 80.48(15) . 2_666 ?
N2 Cd1 O2 137.38(15) . 2_666 ?
O2 Cd1 N1 79.85(16) . . ?
O3 Cd1 N1 121.47(17) . . ?
N2 Cd1 N1 70.62(16) . . ?
O2 Cd1 N1 150.44(15) 2_666 . ?
O2 Cd1 O5 84.92(15) . . ?
O3 Cd1 O5 157.37(15) . . ?
N2 Cd1 O5 119.07(16) . . ?
O2 Cd1 O5 76.90(14) 2_666 . ?
N1 Cd1 O5 79.64(16) . . ?
O2 Cd1 O1 143.91(13) . 2_666 ?
O3 Cd1 O1 87.69(15) . 2_666 ?
N2 Cd1 O1 78.52(15) . 2_666 ?
O2 Cd1 O1 63.78(13) 2_666 2_666 ?
N1 Cd1 O1 130.53(15) . 2_666 ?
O5 Cd1 O1 82.97(15) . 2_666 ?
C8 N1 C9 119.7(5) . . ?
C8 N1 Cd1 128.4(4) . . ?
C9 N1 Cd1 111.9(4) . . ?
C15 N2 C14 121.3(5) . . ?
C15 N2 Cd1 125.0(4) . . ?
C14 N2 Cd1 113.6(3) . . ?
C2 O1 C1 117.7(5) . . ?
C2 O1 Cd1 110.3(3) . 2_666 ?
C1 O1 Cd1 128.1(3) . 2_666 ?
C7 O2 Cd1 132.6(4) . . ?
C7 O2 Cd1 119.3(3) . 2_666 ?
Cd1 O2 Cd1 99.61(16) . 2_666 ?
C21 O3 Cd1 118.6(4) . . ?
C20 O4 C22 116.1(5) . . ?
O1 C1 H1A 109.5 . . ?
O1 C1 H1B 109.5 . . ?
H1A C1 H1B 109.5 . . ?
O1 C1 H1C 109.5 . . ?
H1A C1 H1C 109.5 . . ?
H1B C1 H1C 109.5 . . ?
C3 C2 O1 123.7(5) . . ?
C3 C2 C7 122.5(5) . . ?
O1 C2 C7 113.8(5) . . ?
C2 C3 C4 118.9(6) . . ?
C2 C3 H3A 120.5 . . ?
C4 C3 H3A 120.5 . . ?
C5 C4 C3 120.7(6) . . ?
C5 C4 Br1 120.4(5) . . ?
C3 C4 Br1 118.9(5) . . ?
C4 C5 C6 121.0(6) . . ?
C4 C5 H5A 119.5 . . ?
C6 C5 H5A 119.5 . . ?
C5 C6 C7 119.8(6) . . ?
C5 C6 C8 115.2(5) . . ?
C7 C6 C8 125.0(5) . . ?
O2 C7 C6 125.4(5) . . ?
O2 C7 C2 117.7(5) . . ?
C6 C7 C2 116.9(5) . . ?
N1 C8 C6 127.5(6) . . ?
N1 C8 H8A 116.3 . . ?
C6 C8 H8A 116.3 . . ?
C10 C9 C14 118.9(5) . . ?
C10 C9 N1 123.7(5) . . ?
C14 C9 N1 117.3(5) . . ?
C11 C10 C9 120.1(6) . . ?
C11 C10 H10A 119.9 . . ?
C9 C10 H10A 119.9 . . ?
C12 C11 C10 120.8(6) . . ?
C12 C11 H11A 119.6 . . ?
C10 C11 H11A 119.6 . . ?
C11 C12 C13 120.2(6) . . ?
C11 C12 H12A 119.9 . . ?
C13 C12 H12A 119.9 . . ?
C12 C13 C14 120.5(6) . . ?
C12 C13 H13A 119.8 . . ?
C14 C13 H13A 119.8 . . ?
C13 C14 C9 119.6(5) . . ?
C13 C14 N2 124.3(5) . . ?
C9 C14 N2 116.1(5) . . ?
N2 C15 C16 125.0(5) . . ?
N2 C15 H15A 117.5 . . ?
C16 C15 H15A 117.5 . . ?
C17 C16 C21 120.9(5) . . ?
C17 C16 C15 115.8(5) . . ?
C21 C16 C15 123.2(5) . . ?
C18 C17 C16 120.4(6) . . ?
C18 C17 H17A 119.8 . . ?
C16 C17 H17A 119.8 . . ?
C17 C18 C19 121.5(6) . . ?
C17 C18 Br2 120.2(5) . . ?
C19 C18 Br2 118.3(5) . . ?
C20 C19 C18 118.3(6) . . ?
C20 C19 H19A 120.9 . . ?
C18 C19 H19A 120.9 . . ?
O4 C20 C19 123.9(6) . . ?
O4 C20 C21 112.7(5) . . ?
C19 C20 C21 123.4(6) . . ?
O3 C21 C16 125.4(5) . . ?
O3 C21 C20 119.1(5) . . ?
C16 C21 C20 115.4(5) . . ?
O4 C22 H22A 109.5 . . ?
O4 C22 H22B 109.5 . . ?
H22A C22 H22B 109.5 . . ?
O4 C22 H22C 109.5 . . ?
H22A C22 H22C 109.5 . . ?
H22B C22 H22C 109.5 . . ?
C23 O5 Cd1 122.9(4) . . ?
C23 O5 H5B 109.5 . . ?
Cd1 O5 H5B 104.4 . . ?
O5 C23 H23A 109.5 . . ?
O5 C23 H23B 109.5 . . ?
H23A C23 H23B 109.5 . . ?
O5 C23 H23C 109.5 . . ?
H23A C23 H23C 109.5 . . ?
H23B C23 H23C 109.5 . . ?

loop_
_geom_bond_atom_site_label_1
_geom_bond_atom_site_label_2
_geom_bond_distance
_geom_bond_site_symmetry_2
_geom_bond_publ_flag
Cd1 O2 2.250(4) . ?
Cd1 O3 2.275(4) . ?
Cd1 N2 2.318(5) . ?
Cd1 O2 2.328(4) 2_666 ?
Cd1 N1 2.340(5) . ?
Cd1 O5 2.441(4) . ?
Cd1 O1 2.567(4) 2_666 ?
Br1 C4 1.892(6) . ?
Br2 C18 1.909(6) . ?
N1 C8 1.284(8) . ?
N1 C9 1.421(7) . ?
N2 C15 1.292(7) . ?
N2 C14 1.417(7) . ?
O1 C2 1.377(7) . ?
O1 C1 1.429(7) . ?
O1 Cd1 2.567(4) 2_666 ?
O2 C7 1.302(7) . ?
O2 Cd1 2.328(4) 2_666 ?
O3 C21 1.285(7) . ?
O4 C20 1.369(7) . ?
O4 C22 1.424(8) . ?
C1 H1A 0.9600 . ?
C1 H1B 0.9600 . ?
C1 H1C 0.9600 . ?
C2 C3 1.363(9) . ?
C2 C7 1.431(8) . ?
C3 C4 1.399(9) . ?
C3 H3A 0.9300 . ?
C4 C5 1.370(9) . ?
C5 C6 1.401(9) . ?
C5 H5A 0.9300 . ?
C6 C7 1.411(8) . ?
C6 C8 1.453(8) . ?
C8 H8A 0.9300 . ?
C9 C10 1.399(9) . ?
C9 C14 1.417(8) . ?
C10 C11 1.384(9) . ?
C10 H10A 0.9300 . ?
C11 C12 1.377(9) . ?
C11 H11A 0.9300 . ?
C12 C13 1.380(9) . ?
C12 H12A 0.9300 . ?
C13 C14 1.392(8) . ?
C13 H13A 0.9300 . ?
C15 C16 1.444(8) . ?
C15 H15A 0.9300 . ?
C16 C17 1.410(8) . ?
C16 C21 1.425(8) . ?
C17 C18 1.367(9) . ?
C17 H17A 0.9300 . ?
C18 C19 1.408(9) . ?
C19 C20 1.372(9) . ?
C19 H19A 0.9300 . ?
C20 C21 1.446(8) . ?
C22 H22A 0.9600 . ?
C22 H22B 0.9600 . ?
C22 H22C 0.9600 . ?
O5 C23 1.416(9) . ?
O5 H5B 0.8200 . ?
C23 H23A 0.9600 . ?
C23 H23B 0.9600 . ?
C23 H23C 0.9600 . ?
O1W O1W' 1.359(10) . ?
